data_4030649
loop_
_publ_author_name
'Iaroshenko, Viktor O.'
'Gevorgyan, Ashot'
'Mkrtchyan, Satenik'
'Arakelyan, Knar'
'Grigoryan, Tatevik'
'Yedoyan, Julietta'
'Villinger, Alexander'
'Langer, Peter'

_publ_section_title
;
 Transition-metal-catalyzed arylation of nitroimidazoles and further
 transformations of manipulable nitro group.
;
_journal_issue 4
_journal_name_full 'The Journal of organic chemistry'
_journal_page_first 2103
_journal_page_last 2119
_journal_paper_doi 10.1021/jo5025927
_journal_volume 80
_journal_year 2015
_chemical_formula_moiety 'C17 H21 N3 O5'
_chemical_formula_sum 'C17 H21 N3 O5'
_chemical_formula_weight 347.37
_chemical_name_systematic
;
 ?
;
_space_group_IT_number 61
_symmetry_cell_setting orthorhombic
_symmetry_Int_Tables_number 61
_symmetry_space_group_name_Hall '-P 2ac 2ab'
_symmetry_space_group_name_H-M 'P b c a'
_atom_sites_solution_hydrogens geom
_atom_sites_solution_primary direct
_atom_sites_solution_secondary difmap
_audit_creation_method SHELXL-97
_cell_angle_alpha 90.00
_cell_angle_beta 90.00
_cell_angle_gamma 90.00
_cell_formula_units_Z 8
_cell_length_a 14.4847(4)
_cell_length_b 14.2985(4)
_cell_length_c 16.2284(5)
_cell_measurement_reflns_used 5947
_cell_measurement_temperature 173(2)
_cell_measurement_theta_max 60.392
_cell_measurement_theta_min 4.725
_cell_volume 3361.06(17)
_computing_cell_refinement 'Bruker Apex V7.51A'
_computing_data_collection 'Bruker Apex V7.51A'
_computing_data_reduction 'Bruker SAINT'
_computing_molecular_graphics 'ORTEP-3v2.01 (Farrugia, 1997)'
_computing_publication_material SHELXL-97
_computing_structure_refinement 'SHELXL-97 (Sheldrick, 1997)'
_computing_structure_solution 'SHELXS-97 (Sheldrick, 1997)'
_diffrn_ambient_temperature 173(2)
_diffrn_measured_fraction_theta_full 1.000
_diffrn_measured_fraction_theta_max 1.000
_diffrn_measurement_device_type 'Bruker-Nonius Apex X8-CCD-diffractometer'
_diffrn_measurement_method 'phi and omega scans'
_diffrn_radiation_monochromator graphite
_diffrn_radiation_source 'sealed tube'
_diffrn_radiation_type MoK\a
_diffrn_radiation_wavelength 0.71073
_diffrn_reflns_av_R_equivalents 0.0676
_diffrn_reflns_av_sigmaI/netI 0.0439
_diffrn_reflns_limit_h_max 21
_diffrn_reflns_limit_h_min -21
_diffrn_reflns_limit_k_max 21
_diffrn_reflns_limit_k_min -21
_diffrn_reflns_limit_l_max 24
_diffrn_reflns_limit_l_min -24
_diffrn_reflns_number 46084
_diffrn_reflns_theta_full 32.50
_diffrn_reflns_theta_max 32.50
_diffrn_reflns_theta_min 2.81
_exptl_absorpt_coefficient_mu 0.102
_exptl_absorpt_correction_T_max 0.9939
_exptl_absorpt_correction_T_min 0.9181
_exptl_absorpt_correction_type multi-scan
_exptl_absorpt_process_details '(SADABS; Sheldrick, 2004)'
_exptl_crystal_colour colourless
_exptl_crystal_density_diffrn 1.373
_exptl_crystal_density_method 'not measured'
_exptl_crystal_description block
_exptl_crystal_F_000 1472
_exptl_crystal_size_max 0.85
_exptl_crystal_size_mid 0.14
_exptl_crystal_size_min 0.06
_refine_diff_density_max 0.344
_refine_diff_density_min -0.300
_refine_diff_density_rms 0.058
_refine_ls_extinction_method none
_refine_ls_goodness_of_fit_ref 1.018
_refine_ls_hydrogen_treatment constr
_refine_ls_matrix_type full
_refine_ls_number_parameters 230
_refine_ls_number_reflns 6085
_refine_ls_number_restraints 0
_refine_ls_restrained_S_all 1.018
_refine_ls_R_factor_all 0.0974
_refine_ls_R_factor_gt 0.0485
_refine_ls_shift/su_max 0.001
_refine_ls_shift/su_mean 0.000
_refine_ls_structure_factor_coef Fsqd
_refine_ls_weighting_details 'calc w=1/[\s^2^(Fo^2^)+(0.0544P)^2^+1.1082P] where P=(Fo^2^+2Fc^2^)/3'
_refine_ls_weighting_scheme calc
_refine_ls_wR_factor_gt 0.1073
_refine_ls_wR_factor_ref 0.1337
_reflns_number_gt 3802
_reflns_number_total 6085
_reflns_threshold_expression >2\s(I)
_cod_data_source_file 4t-is_sm680.cif
_cod_data_source_block is_sm680
_cod_depositor_comments 'Adding full bibliography for 4030648--4030655.cif.'
_cod_database_code 4030649

loop_
_symmetry_equiv_pos_as_xyz
'x, y, z'
'-x+1/2, -y, z+1/2'
'-x, y+1/2, -z+1/2'
'x+1/2, -y+1/2, -z'
'-x, -y, -z'
'x-1/2, y, -z-1/2'
'x, -y-1/2, z-1/2'
'-x-1/2, y-1/2, z'

loop_
_atom_site_label
_atom_site_type_symbol
_atom_site_fract_x
_atom_site_fract_y
_atom_site_fract_z
_atom_site_U_iso_or_equiv
_atom_site_adp_type
_atom_site_occupancy
_atom_site_symmetry_multiplicity
_atom_site_calc_flag
_atom_site_refinement_flags
N1 N 1.10215(8) 0.54103(8) 0.55205(8) 0.0240(2) Uani 1 1 d .
N2 N 1.05431(8) 0.67952(8) 0.59885(7) 0.0212(2) Uani 1 1 d .
N3 N 1.07754(8) 0.56483(8) 0.40571(8) 0.0251(2) Uani 1 1 d .
O1 O 1.10523(7) 0.48482(7) 0.39228(7) 0.0308(2) Uani 1 1 d .
O2 O 1.05193(9) 0.61875(8) 0.35091(7) 0.0389(3) Uani 1 1 d .
O3 O 0.77174(7) 0.70278(8) 0.43059(8) 0.0366(3) Uani 1 1 d .
O4 O 0.92785(7) 1.01412(7) 0.35715(7) 0.0286(2) Uani 1 1 d .
O5 O 1.09514(7) 0.99952(7) 0.40825(7) 0.0257(2) Uani 1 1 d .
C1 C 1.08832(9) 0.59222(9) 0.61811(9) 0.0235(3) Uani 1 1 d .
C2 C 1.07413(9) 0.59719(9) 0.48871(9) 0.0214(3) Uani 1 1 d .
C3 C 1.04365(9) 0.68350(9) 0.51474(8) 0.0196(3) Uani 1 1 d .
C4 C 1.03686(11) 0.75566(10) 0.65787(9) 0.0286(3) Uani 1 1 d .
H4A H 1.0362 0.8157 0.6275 0.034 Uiso 1 1 calc R
H4B H 1.0886 0.7580 0.6977 0.034 Uiso 1 1 calc R
C5 C 0.94701(12) 0.74654(12) 0.70550(10) 0.0355(4) Uani 1 1 d .
H5A H 0.9465 0.6853 0.7339 0.043 Uiso 1 1 calc R
H5B H 0.9452 0.7958 0.7484 0.043 Uiso 1 1 calc R
C6 C 0.86145(11) 0.75427(12) 0.65364(11) 0.0356(4) Uani 1 1 d .
H6A H 0.8579 0.6994 0.6166 0.043 Uiso 1 1 calc R
H6B H 0.8660 0.8109 0.6188 0.043 Uiso 1 1 calc R
C7 C 0.77398(13) 0.75944(16) 0.70429(13) 0.0519(5) Uani 1 1 d .
H7A H 0.7681 0.7027 0.7377 0.078 Uiso 1 1 calc R
H7B H 0.7206 0.7648 0.6675 0.078 Uiso 1 1 calc R
H7C H 0.7765 0.8142 0.7405 0.078 Uiso 1 1 calc R
C8 C 1.10241(11) 0.55908(12) 0.70423(10) 0.0331(3) Uani 1 1 d .
H8A H 1.0423 0.5473 0.7300 0.050 Uiso 1 1 calc R
H8B H 1.1356 0.6070 0.7357 0.050 Uiso 1 1 calc R
H8C H 1.1386 0.5012 0.7037 0.050 Uiso 1 1 calc R
C9 C 1.00941(9) 0.76746(9) 0.47118(8) 0.0188(2) Uani 1 1 d .
C10 C 0.91880(9) 0.77469(9) 0.44287(8) 0.0187(2) Uani 1 1 d .
C11 C 0.88937(9) 0.85769(9) 0.40511(8) 0.0197(3) Uani 1 1 d .
H11 H 0.8274 0.8630 0.3866 0.024 Uiso 1 1 calc R
C12 C 0.94921(9) 0.93167(9) 0.39442(8) 0.0196(2) Uani 1 1 d .
C13 C 1.04127(9) 0.92388(9) 0.42234(8) 0.0194(2) Uani 1 1 d .
C14 C 1.07029(9) 0.84248(9) 0.46102(8) 0.0201(3) Uani 1 1 d .
H14 H 1.1319 0.8377 0.4807 0.024 Uiso 1 1 calc R
C15 C 0.85248(10) 0.69692(10) 0.45075(9) 0.0243(3) Uani 1 1 d .
H15 H 0.8739 0.6393 0.4727 0.029 Uiso 1 1 calc R
C16 C 0.83828(11) 1.02102(10) 0.32048(11) 0.0320(3) Uani 1 1 d .
H16A H 0.8307 0.9712 0.2795 0.048 Uiso 1 1 calc R
H16B H 0.8318 1.0820 0.2935 0.048 Uiso 1 1 calc R
H16C H 0.7909 1.0146 0.3632 0.048 Uiso 1 1 calc R
C17 C 1.19113(10) 0.99062(11) 0.42700(12) 0.0335(4) Uani 1 1 d .
H17A H 1.1987 0.9782 0.4860 0.050 Uiso 1 1 calc R
H17B H 1.2231 1.0488 0.4126 0.050 Uiso 1 1 calc R
H17C H 1.2174 0.9388 0.3952 0.050 Uiso 1 1 calc R

loop_
_atom_site_aniso_label
_atom_site_aniso_U_11
_atom_site_aniso_U_22
_atom_site_aniso_U_33
_atom_site_aniso_U_23
_atom_site_aniso_U_13
_atom_site_aniso_U_12
N1 0.0183(6) 0.0205(5) 0.0334(6) 0.0061(5) -0.0008(5) 0.0011(4)
N2 0.0194(5) 0.0190(5) 0.0253(6) 0.0025(4) -0.0015(4) -0.0011(4)
N3 0.0209(6) 0.0227(5) 0.0315(6) -0.0005(5) 0.0031(5) 0.0013(4)
O1 0.0255(6) 0.0237(5) 0.0432(6) -0.0067(4) 0.0030(5) 0.0049(4)
O2 0.0556(8) 0.0331(6) 0.0280(6) 0.0031(5) -0.0008(5) 0.0114(5)
O3 0.0240(6) 0.0348(6) 0.0511(7) 0.0081(5) -0.0068(5) -0.0090(5)
O4 0.0250(5) 0.0190(5) 0.0419(6) 0.0090(4) -0.0099(4) -0.0008(4)
O5 0.0184(5) 0.0191(4) 0.0395(6) 0.0056(4) -0.0027(4) -0.0041(3)
C1 0.0172(6) 0.0225(6) 0.0310(7) 0.0068(5) -0.0025(5) -0.0017(5)
C2 0.0183(6) 0.0183(6) 0.0277(7) 0.0018(5) 0.0004(5) 0.0005(5)
C3 0.0164(6) 0.0179(5) 0.0244(6) 0.0038(5) -0.0003(5) -0.0011(4)
C4 0.0326(8) 0.0253(7) 0.0280(7) -0.0033(6) -0.0036(6) -0.0028(6)
C5 0.0401(9) 0.0364(8) 0.0300(8) -0.0040(7) 0.0027(7) 0.0032(7)
C6 0.0346(9) 0.0338(8) 0.0385(9) 0.0002(7) 0.0038(7) 0.0041(7)
C7 0.0371(10) 0.0666(13) 0.0522(12) -0.0013(10) 0.0083(9) 0.0121(9)
C8 0.0320(8) 0.0353(8) 0.0320(8) 0.0116(7) -0.0060(6) -0.0008(6)
C9 0.0179(6) 0.0172(5) 0.0214(6) 0.0010(5) 0.0016(5) 0.0006(4)
C10 0.0177(6) 0.0170(5) 0.0215(6) -0.0005(5) 0.0014(5) -0.0012(4)
C11 0.0172(6) 0.0197(6) 0.0223(6) -0.0012(5) -0.0013(5) 0.0007(5)
C12 0.0202(6) 0.0162(5) 0.0225(6) 0.0007(5) -0.0010(5) 0.0018(5)
C13 0.0181(6) 0.0169(5) 0.0232(6) -0.0001(5) 0.0016(5) -0.0015(4)
C14 0.0164(6) 0.0196(6) 0.0241(6) 0.0016(5) -0.0005(5) -0.0003(5)
C15 0.0220(7) 0.0208(6) 0.0303(7) 0.0011(5) -0.0005(6) -0.0033(5)
C16 0.0278(8) 0.0262(7) 0.0421(9) 0.0079(6) -0.0117(7) 0.0022(6)
C17 0.0188(7) 0.0250(7) 0.0567(10) 0.0067(7) -0.0029(7) -0.0049(5)

loop_
_atom_type_symbol
_atom_type_description
_atom_type_scat_dispersion_real
_atom_type_scat_dispersion_imag
_atom_type_scat_source
C C 0.0033 0.0016 'International Tables Vol C Tables 4.2.6.8 and 6.1.1.4'
H H 0.0000 0.0000 'International Tables Vol C Tables 4.2.6.8 and 6.1.1.4'
N N 0.0061 0.0033 'International Tables Vol C Tables 4.2.6.8 and 6.1.1.4'
O O 0.0106 0.0060 'International Tables Vol C Tables 4.2.6.8 and 6.1.1.4'

loop_
_geom_angle_atom_site_label_1
_geom_angle_atom_site_label_2
_geom_angle_atom_site_label_3
_geom_angle
C1 N1 C2 103.95(11)
C3 N2 C1 107.64(11)
C3 N2 C4 126.59(11)
C1 N2 C4 125.72(12)
O1 N3 O2 123.41(13)
O1 N3 C2 118.69(12)
O2 N3 C2 117.90(12)
C12 O4 C16 116.80(11)
C13 O5 C17 116.99(11)
N1 C1 N2 111.97(12)
N1 C1 C8 124.58(13)
N2 C1 C8 123.37(13)
N1 C2 C3 113.04(12)
N1 C2 N3 120.66(12)
C3 C2 N3 126.30(12)
N2 C3 C2 103.38(11)
N2 C3 C9 123.08(12)
C2 C3 C9 133.51(13)
N2 C4 C5 114.50(12)
N2 C4 H4A 108.6
C5 C4 H4A 108.6
N2 C4 H4B 108.6
C5 C4 H4B 108.6
H4A C4 H4B 107.6
C6 C5 C4 114.55(14)
C6 C5 H5A 108.6
C4 C5 H5A 108.6
C6 C5 H5B 108.6
C4 C5 H5B 108.6
H5A C5 H5B 107.6
C5 C6 C7 112.98(15)
C5 C6 H6A 109.0
C7 C6 H6A 109.0
C5 C6 H6B 109.0
C7 C6 H6B 109.0
H6A C6 H6B 107.8
C6 C7 H7A 109.5
C6 C7 H7B 109.5
H7A C7 H7B 109.5
C6 C7 H7C 109.5
H7A C7 H7C 109.5
H7B C7 H7C 109.5
C1 C8 H8A 109.5
C1 C8 H8B 109.5
H8A C8 H8B 109.5
C1 C8 H8C 109.5
H8A C8 H8C 109.5
H8B C8 H8C 109.5
C10 C9 C14 119.86(12)
C10 C9 C3 122.23(11)
C14 C9 C3 117.88(12)
C9 C10 C11 119.53(11)
C9 C10 C15 121.91(12)
C11 C10 C15 118.56(12)
C12 C11 C10 120.89(12)
C12 C11 H11 119.6
C10 C11 H11 119.6
O4 C12 C11 125.30(12)
O4 C12 C13 115.18(11)
C11 C12 C13 119.51(12)
O5 C13 C14 124.91(12)
O5 C13 C12 115.28(11)
C14 C13 C12 119.81(12)
C13 C14 C9 120.38(12)
C13 C14 H14 119.8
C9 C14 H14 119.8
O3 C15 C10 123.40(13)
O3 C15 H15 118.3
C10 C15 H15 118.3
O4 C16 H16A 109.5
O4 C16 H16B 109.5
H16A C16 H16B 109.5
O4 C16 H16C 109.5
H16A C16 H16C 109.5
H16B C16 H16C 109.5
O5 C17 H17A 109.5
O5 C17 H17B 109.5
H17A C17 H17B 109.5
O5 C17 H17C 109.5
H17A C17 H17C 109.5
H17B C17 H17C 109.5

loop_
_geom_bond_atom_site_label_1
_geom_bond_atom_site_label_2
_geom_bond_distance
N1 C1 1.3136(19)
N1 C2 1.3661(17)
N2 C3 1.3748(18)
N2 C1 1.3778(17)
N2 C4 1.4720(18)
N3 O1 1.2318(15)
N3 O2 1.2340(16)
N3 C2 1.4252(19)
O3 C15 1.2174(17)
O4 C12 1.3605(15)
O4 C16 1.4309(18)
O5 C13 1.3530(15)
O5 C17 1.4290(18)
C1 C8 1.490(2)
C2 C3 1.3770(18)
C3 C9 1.4788(18)
C4 C5 1.519(2)
C4 H4A 0.9900
C4 H4B 0.9900
C5 C6 1.502(2)
C5 H5A 0.9900
C5 H5B 0.9900
C6 C7 1.512(2)
C6 H6A 0.9900
C6 H6B 0.9900
C7 H7A 0.9800
C7 H7B 0.9800
C7 H7C 0.9800
C8 H8A 0.9800
C8 H8B 0.9800
C8 H8C 0.9800
C9 C10 1.3943(18)
C9 C14 1.3984(18)
C10 C11 1.4021(18)
C10 C15 1.4750(18)
C11 C12 1.3785(18)
C11 H11 0.9500
C12 C13 1.4127(19)
C13 C14 1.3875(18)
C14 H14 0.9500
C15 H15 0.9500
C16 H16A 0.9800
C16 H16B 0.9800
C16 H16C 0.9800
C17 H17A 0.9800
C17 H17B 0.9800
C17 H17C 0.9800

loop_
_geom_torsion_atom_site_label_1
_geom_torsion_atom_site_label_2
_geom_torsion_atom_site_label_3
_geom_torsion_atom_site_label_4
_geom_torsion
C2 N1 C1 N2 -1.24(15)
C2 N1 C1 C8 175.57(14)
C3 N2 C1 N1 1.50(15)
C4 N2 C1 N1 -175.96(12)
C3 N2 C1 C8 -175.35(13)
C4 N2 C1 C8 7.2(2)
C1 N1 C2 C3 0.55(16)
C1 N1 C2 N3 -179.10(12)
O1 N3 C2 N1 0.84(19)
O2 N3 C2 N1 -179.54(13)
O1 N3 C2 C3 -178.77(13)
O2 N3 C2 C3 0.9(2)
C1 N2 C3 C2 -1.03(14)
C4 N2 C3 C2 176.40(13)
C1 N2 C3 C9 -179.25(12)
C4 N2 C3 C9 -1.8(2)
N1 C2 C3 N2 0.32(15)
N3 C2 C3 N2 179.95(13)
N1 C2 C3 C9 178.25(13)
N3 C2 C3 C9 -2.1(2)
C3 N2 C4 C5 103.07(16)
C1 N2 C4 C5 -79.95(17)
N2 C4 C5 C6 -65.69(18)
C4 C5 C6 C7 -171.37(16)
N2 C3 C9 C10 -101.79(16)
C2 C3 C9 C10 80.6(2)
N2 C3 C9 C14 76.16(17)
C2 C3 C9 C14 -101.44(18)
C14 C9 C10 C11 -0.61(19)
C3 C9 C10 C11 177.30(12)
C14 C9 C10 C15 178.85(12)
C3 C9 C10 C15 -3.2(2)
C9 C10 C11 C12 1.0(2)
C15 C10 C11 C12 -178.44(12)
C16 O4 C12 C11 -5.3(2)
C16 O4 C12 C13 173.70(13)
C10 C11 C12 O4 178.61(13)
C10 C11 C12 C13 -0.4(2)
C17 O5 C13 C14 6.8(2)
C17 O5 C13 C12 -173.10(13)
O4 C12 C13 O5 0.13(18)
C11 C12 C13 O5 179.21(12)
O4 C12 C13 C14 -179.82(12)
C11 C12 C13 C14 -0.7(2)
O5 C13 C14 C9 -178.78(12)
C12 C13 C14 C9 1.2(2)
C10 C9 C14 C13 -0.5(2)
C3 C9 C14 C13 -178.49(12)
C9 C10 C15 O3 176.02(14)
C11 C10 C15 O3 -4.5(2)
